data_2016038
loop_
_publ_author_name
'Lee, Clare'
'Harrison, William T. A.'

_publ_section_title
;
 Tetraethylammonium dihydrogenarsenate bis(arsenic acid) and
 1,4-diazoniabicyclo[2.2.2]octane bis(dihydrogenarsenate) arsenic acid:
 hydrogen-bonded networks containing dihydrogenarsenate anions and
 neutral arsenic acid molecules
;
_journal_coeditor_code GD3110
_journal_issue 7
_journal_name_full 'Acta Crystallographica Section C'
_journal_page_first m308
_journal_page_last m311
_journal_paper_doi 10.1107/S0108270107023967
_journal_volume 63
_journal_year 2007
_chemical_formula_iupac '(C6 H14 N2) [H2 As O4]2 [H3 As O4]'
_chemical_formula_moiety 'C6 H14 N2 +, 2(As H2 O4)-, As H3 O4, '
_chemical_formula_sum 'C6 H21 As3 N2 O12'
_chemical_formula_weight 538.01
_chemical_name_systematic
;
1,4-diazoniabicyclo[2.2.2]octane bis(dihydrogenarsenate) arsenic acid
;
_space_group_IT_number 14
_symmetry_cell_setting monoclinic
_symmetry_space_group_name_Hall '-P 2yn'
_symmetry_space_group_name_H-M 'P 1 21/n 1'
_atom_sites_solution_hydrogens geom
_atom_sites_solution_primary direct
_atom_sites_solution_secondary difmap
_audit_creation_method SHELXL-97
_cell_angle_alpha 90.00
_cell_angle_beta 107.6370(10)
_cell_angle_gamma 90.00
_cell_formula_units_Z 4
_cell_length_a 8.1285(3)
_cell_length_b 22.2104(9)
_cell_length_c 10.0056(4)
_cell_measurement_reflns_used 5683
_cell_measurement_temperature 293(2)
_cell_measurement_theta_max 32.11
_cell_measurement_theta_min 2.79
_cell_volume 1721.47(12)
_computing_cell_refinement 'SAINT (Bruker, 1999)'
_computing_data_collection 'SMART (Bruker, 1999)'
_computing_data_reduction SAINT
_computing_molecular_graphics 'ORTEP-3 (Farrugia, 1997) and ATOMS (Shape Software, 2000)'
_computing_publication_material SHELXL97
_computing_structure_refinement 'SHELXL97 (Sheldrick, 1997)'
_computing_structure_solution 'SHELXS97 (Sheldrick, 1997)'
_diffrn_ambient_temperature 293(2)
_diffrn_measured_fraction_theta_full 0.984
_diffrn_measured_fraction_theta_max 0.984
_diffrn_measurement_device_type 'Bruker SMART 1000 CCD'
_diffrn_measurement_method \w
_diffrn_radiation_monochromator graphite
_diffrn_radiation_source 'fine-focus sealed tube'
_diffrn_radiation_type MoK\a
_diffrn_radiation_wavelength 0.71073
_diffrn_reflns_av_R_equivalents 0.0316
_diffrn_reflns_av_sigmaI/netI 0.0490
_diffrn_reflns_limit_h_max 11
_diffrn_reflns_limit_h_min -12
_diffrn_reflns_limit_k_max 30
_diffrn_reflns_limit_k_min -33
_diffrn_reflns_limit_l_max 15
_diffrn_reflns_limit_l_min -8
_diffrn_reflns_number 17889
_diffrn_reflns_theta_full 32.64
_diffrn_reflns_theta_max 32.64
_diffrn_reflns_theta_min 1.83
_diffrn_standards_decay_% 0
_exptl_absorpt_coefficient_mu 5.849
_exptl_absorpt_correction_T_max 0.441
_exptl_absorpt_correction_T_min 0.297
_exptl_absorpt_correction_type multi-scan
_exptl_absorpt_process_details '(SADABS; Bruker, 1999)'
_exptl_crystal_colour colourless
_exptl_crystal_density_diffrn 2.076
_exptl_crystal_density_method 'not measured'
_exptl_crystal_description block
_exptl_crystal_F_000 1064
_exptl_crystal_size_max 0.24
_exptl_crystal_size_mid 0.20
_exptl_crystal_size_min 0.14
_refine_diff_density_max 0.635
_refine_diff_density_min -0.448
_refine_ls_extinction_coef 0.00252(11)
_refine_ls_extinction_expression Fc^*^=kFc[1+0.001xFc^2^\l^3^/sin(2\q)]^-1/4^
_refine_ls_extinction_method SHELXL97
_refine_ls_goodness_of_fit_ref 0.886
_refine_ls_hydrogen_treatment constr
_refine_ls_matrix_type full
_refine_ls_number_parameters 209
_refine_ls_number_reflns 6212
_refine_ls_number_restraints 0
_refine_ls_restrained_S_all 0.886
_refine_ls_R_factor_all 0.0532
_refine_ls_R_factor_gt 0.0280
_refine_ls_shift/su_max 0.002
_refine_ls_shift/su_mean 0.000
_refine_ls_structure_factor_coef Fsqd
_refine_ls_weighting_details 'calc w=1/[\s^2^(Fo^2^)+(0.0233P)^2^] where P=(Fo^2^+2Fc^2^)/3'
_refine_ls_weighting_scheme calc
_refine_ls_wR_factor_gt 0.0520
_refine_ls_wR_factor_ref 0.0561
_reflns_number_gt 4321
_reflns_number_total 6212
_reflns_threshold_expression I>2\s(I)
_cod_data_source_file gd3110.cif
_cod_data_source_block II
_cod_original_sg_symbol_H-M 'P 21/n'
_cod_database_code 2016038
_cod_database_fobs_code 2016038

loop_
_symmetry_equiv_pos_as_xyz
'x, y, z'
'-x+1/2, y+1/2, -z+1/2'
'-x, -y, -z'
'x-1/2, -y-1/2, z-1/2'

loop_
_atom_site_type_symbol
_atom_site_label
_atom_site_fract_x
_atom_site_fract_y
_atom_site_fract_z
_atom_site_U_iso_or_equiv
_atom_site_adp_type
_atom_site_calc_flag
_atom_site_refinement_flags
_atom_site_occupancy
As As1 -0.20979(3) 0.134143(10) 0.23649(3) 0.02638(6) Uani d . 1
O O1 -0.4053(2) 0.11193(7) 0.12768(18) 0.0397(4) Uani d . 1
H H1 -0.4289 0.0815 0.1760 0.048 Uiso d R 1
O O2 -0.0777(2) 0.07695(7) 0.29270(19) 0.0400(4) Uani d . 1
O O3 -0.2434(2) 0.16451(8) 0.38238(18) 0.0507(5) Uani d . 1
H H3 -0.3371 0.1821 0.3723 0.061 Uiso d R 1
O O4 -0.1462(2) 0.18726(8) 0.1465(2) 0.0467(5) Uani d . 1
As As2 0.34076(3) 0.024094(10) 0.30675(3) 0.02488(6) Uani d . 1
O O5 0.1507(2) 0.04422(8) 0.19015(18) 0.0395(4) Uani d . 1
H H5 0.0865 0.0660 0.2326 0.047 Uiso d R 1
O O6 0.48508(19) 0.01777(7) 0.22083(18) 0.0316(4) Uani d . 1
O O7 0.4021(2) 0.07085(7) 0.44236(17) 0.0342(4) Uani d . 1
O O8 0.2994(2) -0.04542(7) 0.36429(18) 0.0388(4) Uani d . 1
H H8 0.3932 -0.0570 0.4345 0.047 Uiso d R 1
As As3 0.29256(3) 0.228100(10) 0.33337(3) 0.02591(6) Uani d . 1
O O9 0.2756(2) 0.17439(7) 0.44770(19) 0.0430(4) Uani d . 1
H H9 0.3353 0.1396 0.4435 0.052 Uiso d R 1
O O10 0.2095(2) 0.29091(7) 0.38400(19) 0.0413(4) Uani d . 1
H H10 0.2532 0.3018 0.4810 0.050 Uiso d R 1
O O11 0.48942(19) 0.23803(7) 0.3267(2) 0.0380(4) Uani d . 1
O O12 0.1643(2) 0.21237(9) 0.17108(18) 0.0463(5) Uani d . 1
H H12 0.0587 0.2004 0.1686 0.056 Uiso d R 1
N N1 0.6253(2) 0.34281(8) 0.3066(2) 0.0303(4) Uani d . 1
H H13 0.5696 0.3092 0.3221 0.036 Uiso calc R 1
N N2 0.7753(2) 0.43453(8) 0.2628(2) 0.0267(4) Uani d . 1
H H14 0.8311 0.4680 0.2471 0.032 Uiso calc R 1
C C1 0.8104(3) 0.32797(10) 0.3286(3) 0.0403(6) Uani d . 1
H H1A 0.8196 0.2933 0.2724 0.048 Uiso calc R 1
H H1B 0.8664 0.3184 0.4265 0.048 Uiso calc R 1
C C2 0.5431(3) 0.36381(12) 0.1600(3) 0.0409(6) Uani d . 1
H H2A 0.4197 0.3682 0.1425 0.049 Uiso calc R 1
H H2B 0.5622 0.3345 0.0944 0.049 Uiso calc R 1
C C3 0.6106(4) 0.39077(11) 0.4064(3) 0.0437(6) Uani d . 1
H H3A 0.6508 0.3757 0.5018 0.052 Uiso calc R 1
H H3B 0.4909 0.4028 0.3867 0.052 Uiso calc R 1
C C4 0.8970(3) 0.38193(9) 0.2861(3) 0.0310(5) Uani d . 1
H H4A 1.0030 0.3914 0.3592 0.037 Uiso calc R 1
H H4B 0.9253 0.3731 0.2007 0.037 Uiso calc R 1
C C5 0.6213(3) 0.42404(10) 0.1393(2) 0.0333(5) Uani d . 1
H H5A 0.6547 0.4233 0.0540 0.040 Uiso calc R 1
H H5B 0.5378 0.4561 0.1314 0.040 Uiso calc R 1
C C6 0.7194(3) 0.44446(9) 0.3905(2) 0.0303(5) Uani d . 1
H H6A 0.6522 0.4812 0.3805 0.036 Uiso calc R 1
H H6B 0.8195 0.4482 0.4727 0.036 Uiso calc R 1

loop_
_atom_site_aniso_label
_atom_site_aniso_U_11
_atom_site_aniso_U_22
_atom_site_aniso_U_33
_atom_site_aniso_U_12
_atom_site_aniso_U_13
_atom_site_aniso_U_23
As1 0.02053(10) 0.02777(11) 0.02869(13) 0.00083(8) 0.00423(9) 0.00449(10)
O1 0.0317(9) 0.0438(10) 0.0340(10) -0.0131(7) -0.0043(8) 0.0091(8)
O2 0.0351(9) 0.0374(9) 0.0506(11) 0.0144(7) 0.0178(9) 0.0128(8)
O3 0.0464(11) 0.0636(12) 0.0360(11) 0.0239(9) 0.0035(9) -0.0082(9)
O4 0.0326(9) 0.0498(11) 0.0501(11) -0.0135(8) 0.0012(9) 0.0216(9)
As2 0.02144(10) 0.02655(11) 0.02791(13) 0.00271(8) 0.00935(9) 0.00314(9)
O5 0.0296(8) 0.0548(11) 0.0324(9) 0.0157(8) 0.0068(8) 0.0059(8)
O6 0.0293(8) 0.0318(8) 0.0406(10) 0.0035(6) 0.0209(8) 0.0024(7)
O7 0.0367(9) 0.0318(8) 0.0316(9) 0.0071(7) 0.0066(8) -0.0032(7)
O8 0.0325(9) 0.0366(9) 0.0437(11) -0.0069(7) 0.0063(8) 0.0102(8)
As3 0.02443(11) 0.02288(10) 0.03107(13) -0.00267(8) 0.00938(10) -0.00219(9)
O9 0.0618(12) 0.0296(9) 0.0486(11) 0.0054(8) 0.0335(10) 0.0056(8)
O10 0.0443(10) 0.0323(9) 0.0428(11) 0.0145(7) 0.0062(9) -0.0052(8)
O11 0.0243(8) 0.0277(8) 0.0639(12) -0.0024(6) 0.0162(8) 0.0016(8)
O12 0.0356(9) 0.0699(13) 0.0317(10) -0.0152(9) 0.0075(8) -0.0126(9)
N1 0.0265(9) 0.0253(9) 0.0400(12) -0.0061(7) 0.0113(9) 0.0006(9)
N2 0.0282(9) 0.0260(9) 0.0279(10) -0.0034(7) 0.0116(8) 0.0037(8)
C1 0.0253(11) 0.0292(12) 0.0638(19) 0.0033(9) 0.0093(12) 0.0074(12)
C2 0.0294(12) 0.0481(15) 0.0370(15) -0.0045(11) -0.0024(11) -0.0062(12)
C3 0.0641(17) 0.0386(13) 0.0392(16) -0.0110(13) 0.0319(14) -0.0090(12)
C4 0.0212(10) 0.0326(12) 0.0386(14) 0.0020(9) 0.0083(10) 0.0024(10)
C5 0.0320(12) 0.0419(13) 0.0237(12) 0.0076(10) 0.0053(10) 0.0035(10)
C6 0.0357(12) 0.0279(11) 0.0276(12) -0.0005(9) 0.0100(10) -0.0050(9)

loop_
_atom_type_symbol
_atom_type_description
_atom_type_scat_dispersion_real
_atom_type_scat_dispersion_imag
_atom_type_scat_source
C C 0.0033 0.0016 'International Tables Vol C Tables 4.2.6.8 and 6.1.1.4'
H H 0.0000 0.0000 'International Tables Vol C Tables 4.2.6.8 and 6.1.1.4'
N N 0.0061 0.0033 'International Tables Vol C Tables 4.2.6.8 and 6.1.1.4'
O O 0.0106 0.0060 'International Tables Vol C Tables 4.2.6.8 and 6.1.1.4'
As As 0.0499 2.0058 'International Tables Vol C Tables 4.2.6.8 and 6.1.1.4'

loop_
_geom_angle_atom_site_label_1
_geom_angle_atom_site_label_2
_geom_angle_atom_site_label_3
_geom_angle
O2 As1 O4 117.10(8)
O2 As1 O3 105.65(9)
O4 As1 O3 109.92(10)
O2 As1 O1 112.31(9)
O4 As1 O1 104.05(8)
O3 As1 O1 107.54(9)
As1 O1 H1 100.8
As1 O3 H3 117.4
O6 As2 O7 113.11(8)
O6 As2 O5 107.88(8)
O7 As2 O5 112.58(8)
O6 As2 O8 109.83(8)
O7 As2 O8 109.22(8)
O5 As2 O8 103.80(8)
As2 O5 H5 110.7
As2 O8 H8 108.1
O11 As3 O12 108.48(9)
O11 As3 O9 113.86(9)
O12 As3 O9 110.75(9)
O11 As3 O10 112.62(8)
O12 As3 O10 105.89(9)
O9 As3 O10 104.95(8)
As3 O9 H9 114.2
As3 O10 H10 116.8
As3 O12 H12 113.5
C3 N1 C1 110.0(2)
C3 N1 C2 109.45(19)
C1 N1 C2 110.3(2)
C3 N1 H13 109.0
C1 N1 H13 109.0
C2 N1 H13 109.0
C5 N2 C6 109.63(17)
C5 N2 C4 110.86(17)
C6 N2 C4 109.76(18)
C5 N2 H14 108.9
C6 N2 H14 108.9
C4 N2 H14 108.9
N1 C1 C4 108.53(17)
N1 C1 H1A 110.0
C4 C1 H1A 110.0
N1 C1 H1B 110.0
C4 C1 H1B 110.0
H1A C1 H1B 108.4
N1 C2 C5 109.15(19)
N1 C2 H2A 109.9
C5 C2 H2A 109.9
N1 C2 H2B 109.9
C5 C2 H2B 109.9
H2A C2 H2B 108.3
N1 C3 C6 108.83(18)
N1 C3 H3A 109.9
C6 C3 H3A 109.9
N1 C3 H3B 109.9
C6 C3 H3B 109.9
H3A C3 H3B 108.3
N2 C4 C1 108.58(16)
N2 C4 H4A 110.0
C1 C4 H4A 110.0
N2 C4 H4B 110.0
C1 C4 H4B 110.0
H4A C4 H4B 108.4
N2 C5 C2 107.78(18)
N2 C5 H5A 110.1
C2 C5 H5A 110.1
N2 C5 H5B 110.1
C2 C5 H5B 110.1
H5A C5 H5B 108.5
N2 C6 C3 108.09(18)
N2 C6 H6A 110.1
C3 C6 H6A 110.1
N2 C6 H6B 110.1
C3 C6 H6B 110.1
H6A C6 H6B 108.4

loop_
_geom_bond_atom_site_label_1
_geom_bond_atom_site_label_2
_geom_bond_distance
_geom_bond_publ_flag
As1 O2 1.6483(15) y
As1 O4 1.6585(16) y
As1 O3 1.7037(17) y
As1 O1 1.7045(15) y
O1 H1 0.8857 ?
O3 H3 0.8348 ?
As2 O6 1.6571(14) y
As2 O7 1.6608(16) y
As2 O5 1.6896(16) y
As2 O8 1.7163(15) y
O5 H5 0.9060 ?
O8 H8 0.9032 ?
As3 O11 1.6365(14) y
As3 O12 1.6793(17) y
As3 O9 1.6871(16) y
As3 O10 1.6928(15) y
O9 H9 0.9205 ?
O10 H10 0.9578 ?
O12 H12 0.8918 ?
N1 C3 1.490(3) ?
N1 C1 1.490(3) ?
N1 C2 1.491(3) ?
N1 H13 0.9100 ?
N2 C5 1.486(3) ?
N2 C6 1.497(3) ?
N2 C4 1.502(3) ?
N2 H14 0.9100 ?
C1 C4 1.515(3) ?
C1 H1A 0.9700 ?
C1 H1B 0.9700 ?
C2 C5 1.522(3) ?
C2 H2A 0.9700 ?
C2 H2B 0.9700 ?
C3 C6 1.522(3) ?
C3 H3A 0.9700 ?
C3 H3B 0.9700 ?
C4 H4A 0.9700 ?
C4 H4B 0.9700 ?
C5 H5A 0.9700 ?
C5 H5B 0.9700 ?
C6 H6A 0.9700 ?
C6 H6B 0.9700 ?

loop_
_geom_hbond_atom_site_label_D
_geom_hbond_atom_site_label_H
_geom_hbond_atom_site_label_A
_geom_hbond_site_symmetry_A
_geom_hbond_distance_DH
_geom_hbond_distance_HA
_geom_hbond_distance_DA
_geom_hbond_angle_DHA
O1 H1 O6 1_455 0.89 1.70 2.557(2) 163
O3 H3 O11 1_455 0.83 1.83 2.638(2) 163
O5 H5 O2 . 0.91 1.64 2.487(2) 154
O8 H8 O7 3_656 0.90 1.77 2.666(2) 170
O9 H9 O7 . 0.92 1.62 2.526(2) 167
O10 H10 O4 4_666 0.96 1.63 2.578(3) 171
O12 H12 O4 . 0.89 1.64 2.523(2) 171
N1 H13 O11 . 0.91 1.72 2.610(2) 167
N2 H14 O6 2_655 0.91 1.81 2.655(2) 154
